data_1532006
loop_
_publ_author_name
'Orlova, A.I.'
'Trubach, I.G.'
'Pertierra, P.'
'Kurazhkovskaya, V.S.'
'Khainakov, S.A.'
'Salvado, M.A.'
'Garcia-Granda, S.'
'Garcia, J.R.'

_publ_section_title
;
 Synthesis, characterization and structural study of K2 Fe Zr P3 O12 with
 the langbeinite structure
;
_journal_name_full 'Journal of Solid State Chemistry'
_journal_page_first 314
_journal_page_last 318
_journal_volume 173
_journal_year 2003
_chemical_formula_sum 'Fe K2 O12 P3 Zr'
_chemical_name_systematic 'K2 (Fe Zr (P O4)3)'
_space_group_IT_number 198
_symmetry_space_group_name_Hall 'P 2ac 2ab 3'
_symmetry_space_group_name_H-M 'P 21 3'
_cell_angle_alpha 90
_cell_angle_beta 90
_cell_angle_gamma 90
_cell_formula_units_Z 4
_cell_length_a 10.0554
_cell_length_b 10.0554
_cell_length_c 10.0554
_cell_volume 1016.712
_citation_journal_id_ASTM JSSCBI
_cod_data_source_file Orlova_JSSCBI_2003_1595.cif
_cod_data_source_block Fe1K2O12P3Zr1
_cod_original_formula_sum 'Fe1 K2 O12 P3 Zr1'
_cod_database_code 1532006

loop_
_symmetry_equiv_pos_as_xyz
x,y,z
-x+1/2,-y,z+1/2
x+1/2,-y+1/2,-z
-x,y+1/2,-z+1/2
z,x,y
-z+1/2,-x,y+1/2
z+1/2,-x+1/2,-y
-z,x+1/2,-y+1/2
y,z,x
y+1/2,-z+1/2,-x
-y,z+1/2,-x+1/2
-y+1/2,-z,x+1/2

loop_
_atom_site_label
_atom_site_type_symbol
_atom_site_fract_x
_atom_site_fract_y
_atom_site_fract_z
_atom_site_occupancy
_atom_site_U_iso_or_equiv
Zr1 Zr+4 0.8561 0.8561 0.8561 0.3 0.0
Fe2 Fe+3 0.5861 0.5861 0.5861 0.3 0.0
O4 O-2 0.5192 0.546 0.2049 1 0.0
O3 O-2 0.5821 0.3146 0.2661 1 0.0
O1 O-2 0.6442 0.502 0.4125 1 0.0
K2 K+1 0.0666 0.0666 0.0666 1 0.0
O2 O-2 0.7536 0.4776 0.1912 1 0.0
K1 K+1 0.2977 0.2977 0.2977 1 0.0
Fe1 Fe+3 0.8561 0.8561 0.8561 0.7 0.0
Zr2 Zr+4 0.5861 0.5861 0.5861 0.7 0.0
P1 P+5 0.6267 0.4576 0.2699 1 0.0
